data_7243716
loop_
_publ_author_name
'G\'al, G. Tam\'as'
'May, N\'ora V.'
'Trif, L\'aszl\'o'
'Mih\'aly, Judith'
'Bombicz, Petra'

_publ_section_title
;
 Solvatomorph and polymorph screening of clopamide drug and its copper(ii)
 complex crystals
;
_journal_issue 42
_journal_name_full CrystEngComm
_journal_page_first 7425
_journal_page_last 7441
_journal_paper_doi 10.1039/D1CE00995H
_journal_volume 23
_journal_year 2021
_chemical_formula_moiety 'C28 H38 Cl2 Cu N6 O6 S2, 2(C H2 Cl2)'
_chemical_formula_sum 'C30 H42 Cl6 Cu N6 O6 S2'
_chemical_formula_weight 923.05
_chemical_name_common 'clopamide copper(II) dichloromethane'
_chemical_name_systematic
'trans-bis(4-chloro-N-(2,6-dimethylpiperidin-1-yl)-3-sulfamoylbenzamide)-copper(II) dichloromethane solvate'
_space_group_crystal_system monoclinic
_space_group_IT_number 15
_space_group_name_Hall '-C 2yc'
_space_group_name_H-M_alt 'C 1 2/c 1'
_atom_sites_solution_hydrogens mixed
_atom_sites_solution_primary direct
_atom_sites_solution_secondary direct
_audit_creation_method SHELXL-2018/3
_audit_update_record
;
2021-07-27 deposited with the CCDC.	2021-08-30 downloaded from the CCDC.
;
_cell_angle_alpha 90
_cell_angle_beta 104.750(7)
_cell_angle_gamma 90
_cell_formula_units_Z 4
_cell_length_a 26.699(2)
_cell_length_b 9.8941(8)
_cell_length_c 15.6876(14)
_cell_measurement_reflns_used 15767
_cell_measurement_temperature 128(2)
_cell_measurement_theta_max 68.360
_cell_measurement_theta_min 3.425
_cell_volume 4007.5(6)
_computing_cell_refinement 'CrystalClear (Rigaku/MSC Inc., 2005)'
_computing_data_collection 'CrystalClear (Rigaku/MSC Inc., 2005)'
_computing_data_reduction 'CrystalClear (Rigaku/MSC Inc., 2005)'
_computing_molecular_graphics 'MERCURY (Macrae et al., 2006)'
_computing_publication_material
;
MERCURY (Macrae et al., 2006); Platon (Spek,
 2009
;
_computing_structure_refinement 'SHELXL-2018/3 (Sheldrick, 2018)'
_computing_structure_solution 'SHELXL-2018/3 (Sheldrick, 2018)'
_diffrn_ambient_temperature 128(2)
_diffrn_detector_area_resol_mean 10.0000
_diffrn_measured_fraction_theta_full 0.999
_diffrn_measured_fraction_theta_max 0.999
_diffrn_measurement_device_type R-AXIS-RAPID
_diffrn_measurement_method dtprofit.ref
_diffrn_radiation_detector RX
_diffrn_radiation_monochromator Graphite
_diffrn_radiation_type CuK\a
_diffrn_radiation_wavelength 1.54187
_diffrn_reflns_av_R_equivalents 0.0901
_diffrn_reflns_av_unetI/netI 0.0784
_diffrn_reflns_Laue_measured_fraction_full 0.999
_diffrn_reflns_Laue_measured_fraction_max 0.999
_diffrn_reflns_limit_h_max 32
_diffrn_reflns_limit_h_min -32
_diffrn_reflns_limit_k_max 11
_diffrn_reflns_limit_k_min -11
_diffrn_reflns_limit_l_max 18
_diffrn_reflns_limit_l_min -18
_diffrn_reflns_number 24441
_diffrn_reflns_point_group_measured_fraction_full 0.999
_diffrn_reflns_point_group_measured_fraction_max 0.999
_diffrn_reflns_theta_full 67.687
_diffrn_reflns_theta_max 68.186
_diffrn_reflns_theta_min 3.424
_diffrn_source 'NORMAL-focus sealed tube'
_exptl_absorpt_coefficient_mu 5.833
_exptl_absorpt_correction_T_max 0.892
_exptl_absorpt_correction_T_min 0.783
_exptl_absorpt_correction_type numerical
_exptl_absorpt_process_details
;
 T.Higashi, Numerical Absorption Correction, NUMABS, 2002
;
_exptl_crystal_colour Brown
_exptl_crystal_density_diffrn 1.530
_exptl_crystal_density_method 'Not measured'
_exptl_crystal_description Prism
_exptl_crystal_F_000 1900
_exptl_crystal_size_max 0.25
_exptl_crystal_size_mid 0.15
_exptl_crystal_size_min 0.1
_refine_diff_density_max 0.887
_refine_diff_density_min -0.619
_refine_diff_density_rms 0.107
_refine_ls_extinction_method none
_refine_ls_goodness_of_fit_ref 1.151
_refine_ls_hydrogen_treatment constr
_refine_ls_matrix_type full
_refine_ls_number_parameters 234
_refine_ls_number_reflns 3661
_refine_ls_number_restraints 0
_refine_ls_restrained_S_all 1.151
_refine_ls_R_factor_all 0.1623
_refine_ls_R_factor_gt 0.1231
_refine_ls_shift/su_max 0.000
_refine_ls_shift/su_mean 0.000
_refine_ls_structure_factor_coef Fsqd
_refine_ls_weighting_details 'w=1/[\s^2^(Fo^2^)+(0.0466P)^2^+80.6326P] where P=(Fo^2^+2Fc^2^)/3'
_refine_ls_weighting_scheme calc
_refine_ls_wR_factor_gt 0.2351
_refine_ls_wR_factor_ref 0.2539
_reflns_Friedel_coverage 0.000
_reflns_number_gt 2601
_reflns_number_total 3661
_reflns_threshold_expression 'I > 2\s(I)'
_cod_data_source_file d1ce00995h2.cif
_cod_data_source_block shelx_CCDC4
_cod_depositor_comments 'Adding full bibliography for 7243712--7243721.cif.'
_cod_original_sg_symbol_H-M 'C 2/c'
_cod_database_code 7243716
_shelx_shelxl_version_number 2018/3
_shelx_space_group_comment
;
The symmetry employed for this shelxl refinement is uniquely defined
by the following loop, which should always be used as a source of
symmetry information in preference to the above space-group names.
They are only intended as comments.
;
_shelx_estimated_absorpt_t_min 0.323
_shelx_estimated_absorpt_t_max 0.593

loop_
_space_group_symop_operation_xyz
'x, y, z'
'-x, y, -z+1/2'
'x+1/2, y+1/2, z'
'-x+1/2, y+1/2, -z+1/2'
'-x, -y, -z'
'x, -y, z-1/2'
'-x+1/2, -y+1/2, -z'
'x+1/2, -y+1/2, z-1/2'

loop_
_atom_site_label
_atom_site_type_symbol
_atom_site_fract_x
_atom_site_fract_y
_atom_site_fract_z
_atom_site_U_iso_or_equiv
_atom_site_adp_type
_atom_site_occupancy
_atom_site_site_symmetry_order
_atom_site_calc_flag
_atom_site_refinement_flags_posn
_atom_site_refinement_flags_adp
_atom_site_refinement_flags_occupancy
_atom_site_disorder_assembly
_atom_site_disorder_group
Cu1 Cu 0.250000 0.250000 0.000000 0.0628(7) Uani 1 2 d S . P . .
Cl1 Cl 0.47561(9) -0.2012(3) 0.36802(16) 0.0532(7) Uani 1 1 d . . . . .
S1 S 0.43897(9) 0.1130(3) 0.38868(15) 0.0485(7) Uani 1 1 d . . . . .
O1 O 0.4942(2) 0.1185(7) 0.4088(4) 0.0532(19) Uani 1 1 d . . . . .
O2 O 0.4090(3) 0.2326(7) 0.3723(4) 0.059(2) Uani 1 1 d . . . . .
O3 O 0.2970(2) 0.1685(8) 0.0957(4) 0.0547(19) Uani 1 1 d . . . . .
N1 N 0.4240(3) 0.0341(9) 0.4671(4) 0.050(2) Uani 1 1 d . . . . .
H1A H 0.400516 0.067597 0.491670 0.060 Uiso 1 1 d R U . . .
H1B H 0.439216 -0.043123 0.485910 0.060 Uiso 1 1 d R U . . .
N8 N 0.3192(3) 0.0328(9) -0.0082(5) 0.054(2) Uani 1 1 d . . . . .
N9 N 0.2773(3) 0.1051(10) -0.0712(6) 0.063(3) Uani 1 1 d . . . . .
C1 C 0.3815(3) 0.0722(11) 0.2215(6) 0.043(2) Uani 1 1 d . . . . .
H1 H 0.369884 0.161798 0.226662 0.052 Uiso 1 1 calc R U . . .
C2 C 0.4172(3) 0.0149(9) 0.2917(6) 0.039(2) Uani 1 1 d . . . . .
C3 C 0.4331(3) -0.1198(10) 0.2826(6) 0.044(2) Uani 1 1 d . . . . .
C4 C 0.4139(3) -0.1891(11) 0.2056(6) 0.045(2) Uani 1 1 d . . . . .
H4 H 0.425021 -0.279008 0.199716 0.054 Uiso 1 1 calc R U . . .
C5 C 0.3782(3) -0.1285(11) 0.1360(7) 0.049(3) Uani 1 1 d . . . . .
H5 H 0.364730 -0.177117 0.082928 0.059 Uiso 1 1 calc R U . . .
C6 C 0.3625(3) 0.0025(11) 0.1443(6) 0.046(3) Uani 1 1 d . . . . .
C7 C 0.3232(3) 0.0724(12) 0.0708(6) 0.049(3) Uani 1 1 d . . . . .
C10 C 0.3038(5) 0.1595(17) -0.1409(8) 0.101(6) Uani 1 1 d . . . . .
H10 H 0.326168 0.084381 -0.152632 0.121 Uiso 1 1 calc R U . . .
C11 C 0.2698(6) 0.1920(18) -0.2235(9) 0.105(5) Uani 1 1 d . . . . .
H11A H 0.290693 0.216563 -0.265095 0.126 Uiso 1 1 calc R U . . .
H11B H 0.249136 0.272202 -0.216218 0.126 Uiso 1 1 calc R U . . .
C12 C 0.2342(6) 0.0814(18) -0.2622(10) 0.112(6) Uani 1 1 d . . . . .
H12A H 0.254178 0.004711 -0.277397 0.135 Uiso 1 1 calc R U . . .
H12B H 0.209650 0.113065 -0.317018 0.135 Uiso 1 1 calc R U . . .
C13 C 0.2049(5) 0.0358(18) -0.1975(10) 0.106(6) Uani 1 1 d . . . . .
H13A H 0.182570 0.110478 -0.186798 0.128 Uiso 1 1 calc R U . . .
H13B H 0.182244 -0.041117 -0.222739 0.128 Uiso 1 1 calc R U . . .
C14 C 0.2389(5) -0.0041(18) -0.1163(10) 0.107(6) Uani 1 1 d . . . . .
H14 H 0.260092 -0.080458 -0.130180 0.129 Uiso 1 1 calc R U . . .
C15 C 0.2131(4) -0.0569(13) -0.0437(9) 0.079(4) Uani 1 1 d . . . . .
H15A H 0.193114 0.016048 -0.025979 0.119 Uiso 1 1 calc R U . . .
H15B H 0.240099 -0.087346 0.007580 0.119 Uiso 1 1 calc R U . . .
H15C H 0.190073 -0.132656 -0.067115 0.119 Uiso 1 1 calc R U . . .
C16 C 0.3406(4) 0.2709(13) -0.0971(7) 0.073(4) Uani 1 1 d . . . . .
H16A H 0.357725 0.309358 -0.139915 0.109 Uiso 1 1 calc R U . . .
H16B H 0.366751 0.233257 -0.047222 0.109 Uiso 1 1 calc R U . . .
H16C H 0.321113 0.341761 -0.076042 0.109 Uiso 1 1 calc R U . . .
Cl3 Cl 0.06429(10) 1.0474(3) 0.47939(18) 0.0628(8) Uani 1 1 d . . . . .
Cl4 Cl 0.06885(13) 0.9087(4) 0.3187(2) 0.0886(11) Uani 1 1 d . . . . .
C41 C 0.0342(4) 0.9338(14) 0.3988(8) 0.073(4) Uani 1 1 d . . . . .
H41A H -0.000911 0.967616 0.369664 0.088 Uiso 1 1 calc R U . . .
H41B H 0.030276 0.846116 0.426744 0.088 Uiso 1 1 calc R U . . .

loop_
_atom_site_aniso_label
_atom_site_aniso_U_11
_atom_site_aniso_U_22
_atom_site_aniso_U_33
_atom_site_aniso_U_23
_atom_site_aniso_U_13
_atom_site_aniso_U_12
Cu1 0.0378(11) 0.0687(16) 0.0613(14) 0.0162(12) -0.0255(10) -0.0015(11)
Cl1 0.0402(13) 0.0550(16) 0.0525(14) 0.0091(12) -0.0102(11) 0.0106(11)
S1 0.0444(14) 0.0509(16) 0.0372(13) 0.0013(11) -0.0132(10) -0.0018(12)
O1 0.039(4) 0.060(5) 0.044(4) 0.005(3) -0.020(3) -0.012(3)
O2 0.072(5) 0.047(4) 0.041(4) -0.001(3) -0.019(3) 0.006(4)
O3 0.042(4) 0.065(5) 0.043(4) 0.005(4) -0.014(3) 0.008(4)
N1 0.055(5) 0.070(6) 0.023(4) 0.006(4) 0.005(3) 0.014(5)
N8 0.054(5) 0.067(6) 0.030(5) 0.009(4) -0.011(4) -0.003(4)
N9 0.045(5) 0.079(7) 0.050(5) 0.006(5) -0.017(4) -0.006(5)
C1 0.028(5) 0.054(7) 0.041(5) -0.002(5) -0.003(4) -0.003(4)
C2 0.026(4) 0.039(6) 0.044(5) 0.011(4) -0.006(4) 0.001(4)
C3 0.027(5) 0.054(7) 0.042(5) 0.007(5) -0.008(4) -0.006(4)
C4 0.041(5) 0.050(6) 0.042(5) -0.002(5) 0.004(4) 0.003(5)
C5 0.037(5) 0.055(7) 0.048(6) -0.001(5) -0.001(4) -0.008(5)
C6 0.037(5) 0.059(7) 0.030(5) 0.011(5) -0.012(4) 0.000(5)
C7 0.032(5) 0.073(8) 0.033(5) 0.010(5) -0.010(4) 0.008(5)
C10 0.074(9) 0.141(14) 0.063(8) 0.032(9) -0.027(7) -0.049(9)
C11 0.103(12) 0.140(15) 0.061(9) -0.013(9) 0.003(8) -0.028(11)
C12 0.123(13) 0.149(16) 0.073(10) -0.055(10) 0.041(10) -0.049(12)
C13 0.076(9) 0.141(15) 0.089(11) -0.052(11) -0.001(8) -0.022(10)
C14 0.073(9) 0.123(13) 0.093(11) 0.018(10) -0.040(8) -0.040(9)
C15 0.040(6) 0.081(9) 0.095(10) 0.010(8) -0.022(6) -0.022(6)
C16 0.061(7) 0.095(10) 0.052(7) 0.022(7) -0.004(6) -0.010(7)
Cl3 0.0525(15) 0.0664(19) 0.0609(17) -0.0035(14) -0.0015(13) -0.0008(14)
Cl4 0.075(2) 0.098(3) 0.099(3) -0.026(2) 0.0336(19) -0.0056(19)
C41 0.059(7) 0.090(10) 0.081(9) -0.006(7) 0.036(7) -0.013(7)

loop_
_atom_type_symbol
_atom_type_description
_atom_type_scat_dispersion_real
_atom_type_scat_dispersion_imag
_atom_type_scat_source
C C 0.0181 0.0091 'International Tables Vol C Tables 4.2.6.8 and 6.1.1.4'
H H 0.0000 0.0000 'International Tables Vol C Tables 4.2.6.8 and 6.1.1.4'
Cl Cl 0.3639 0.7018 'International Tables Vol C Tables 4.2.6.8 and 6.1.1.4'
Cu Cu -1.9646 0.5888 'International Tables Vol C Tables 4.2.6.8 and 6.1.1.4'
N N 0.0311 0.0180 'International Tables Vol C Tables 4.2.6.8 and 6.1.1.4'
O O 0.0492 0.0322 'International Tables Vol C Tables 4.2.6.8 and 6.1.1.4'
S S 0.3331 0.5567 'International Tables Vol C Tables 4.2.6.8 and 6.1.1.4'

loop_
_geom_angle_atom_site_label_1
_geom_angle_atom_site_label_2
_geom_angle_atom_site_label_3
_geom_angle
_geom_angle_site_symmetry_1
_geom_angle_site_symmetry_3
_geom_angle_publ_flag
O3 Cu1 O3 180.0 7 . ?
O3 Cu1 N9 97.0(3) 7 . ?
O3 Cu1 N9 83.0(3) . . ?
O3 Cu1 N9 83.0(3) 7 7 ?
O3 Cu1 N9 97.0(3) . 7 ?
N9 Cu1 N9 180.0 . 7 ?
O2 S1 O1 120.9(5) . . ?
O2 S1 N1 108.0(5) . . ?
O1 S1 N1 107.2(4) . . ?
O2 S1 C2 104.8(4) . . ?
O1 S1 C2 107.7(4) . . ?
N1 S1 C2 107.6(4) . . ?
C7 O3 Cu1 112.1(6) . . ?
S1 N1 H1A 120.0 . . ?
S1 N1 H1B 120.0 . . ?
H1A N1 H1B 120.0 . . ?
C7 N8 N9 111.3(9) . . ?
N8 N9 C14 105.7(9) . . ?
N8 N9 C10 103.9(8) . . ?
C14 N9 C10 107.0(10) . . ?
N8 N9 Cu1 106.7(6) . . ?
C14 N9 Cu1 116.9(9) . . ?
C10 N9 Cu1 115.5(9) . . ?
C6 C1 C2 121.5(10) . . ?
C6 C1 H1 119.2 . . ?
C2 C1 H1 119.2 . . ?
C1 C2 C3 117.9(9) . . ?
C1 C2 S1 118.0(8) . . ?
C3 C2 S1 124.1(6) . . ?
C4 C3 C2 120.3(8) . . ?
C4 C3 Cl1 118.5(8) . . ?
C2 C3 Cl1 121.1(7) . . ?
C3 C4 C5 120.3(10) . . ?
C3 C4 H4 119.8 . . ?
C5 C4 H4 119.8 . . ?
C6 C5 C4 119.8(9) . . ?
C6 C5 H5 120.1 . . ?
C4 C5 H5 120.1 . . ?
C1 C6 C5 120.1(8) . . ?
C1 C6 C7 118.1(10) . . ?
C5 C6 C7 121.8(9) . . ?
N8 C7 O3 126.7(9) . . ?
N8 C7 C6 117.9(10) . . ?
O3 C7 C6 115.3(8) . . ?
C11 C10 C16 116.0(13) . . ?
C11 C10 N9 115.2(11) . . ?
C16 C10 N9 107.0(11) . . ?
C11 C10 H10 105.9 . . ?
C16 C10 H10 105.9 . . ?
N9 C10 H10 105.9 . . ?
C10 C11 C12 113.8(15) . . ?
C10 C11 H11A 108.8 . . ?
C12 C11 H11A 108.8 . . ?
C10 C11 H11B 108.8 . . ?
C12 C11 H11B 108.8 . . ?
H11A C11 H11B 107.7 . . ?
C11 C12 C13 109.7(11) . . ?
C11 C12 H12A 109.7 . . ?
C13 C12 H12A 109.7 . . ?
C11 C12 H12B 109.7 . . ?
C13 C12 H12B 109.7 . . ?
H12A C12 H12B 108.2 . . ?
C14 C13 C12 111.5(13) . . ?
C14 C13 H13A 109.3 . . ?
C12 C13 H13A 109.3 . . ?
C14 C13 H13B 109.3 . . ?
C12 C13 H13B 109.3 . . ?
H13A C13 H13B 108.0 . . ?
C13 C14 N9 114.7(13) . . ?
C13 C14 C15 116.6(12) . . ?
N9 C14 C15 105.4(11) . . ?
C13 C14 H14 106.5 . . ?
N9 C14 H14 106.5 . . ?
C15 C14 H14 106.5 . . ?
C14 C15 H15A 109.5 . . ?
C14 C15 H15B 109.5 . . ?
H15A C15 H15B 109.5 . . ?
C14 C15 H15C 109.5 . . ?
H15A C15 H15C 109.5 . . ?
H15B C15 H15C 109.5 . . ?
C10 C16 H16A 109.5 . . ?
C10 C16 H16B 109.5 . . ?
H16A C16 H16B 109.5 . . ?
C10 C16 H16C 109.5 . . ?
H16A C16 H16C 109.5 . . ?
H16B C16 H16C 109.5 . . ?
Cl3 C41 Cl4 112.5(6) . . ?
Cl3 C41 H41A 109.1 . . ?
Cl4 C41 H41A 109.1 . . ?
Cl3 C41 H41B 109.1 . . ?
Cl4 C41 H41B 109.1 . . ?
H41A C41 H41B 107.8 . . ?

loop_
_geom_bond_atom_site_label_1
_geom_bond_atom_site_label_2
_geom_bond_distance
_geom_bond_site_symmetry_2
_geom_bond_publ_flag
Cu1 O3 1.876(6) 7 ?
Cu1 O3 1.876(6) . ?
Cu1 N9 2.062(10) . ?
Cu1 N9 2.062(10) 7 ?
Cl1 C3 1.720(9) . ?
S1 O2 1.415(7) . ?
S1 O1 1.429(6) . ?
S1 N1 1.592(8) . ?
S1 C2 1.773(10) . ?
O3 C7 1.298(12) . ?
N1 H1A 0.8801 . ?
N1 H1B 0.8800 . ?
N8 C7 1.278(12) . ?
N8 N9 1.474(11) . ?
N9 C14 1.534(15) . ?
N9 C10 1.541(16) . ?
C1 C6 1.374(13) . ?
C1 C2 1.381(11) . ?
C1 H1 0.9500 . ?
C2 C3 1.417(13) . ?
C3 C4 1.370(13) . ?
C4 C5 1.388(13) . ?
C4 H4 0.9500 . ?
C5 C6 1.378(14) . ?
C5 H5 0.9500 . ?
C6 C7 1.514(12) . ?
C10 C11 1.416(16) . ?
C10 C16 1.519(17) . ?
C10 H10 1.0000 . ?
C11 C12 1.475(19) . ?
C11 H11A 0.9900 . ?
C11 H11B 0.9900 . ?
C12 C13 1.50(2) . ?
C12 H12A 0.9900 . ?
C12 H12B 0.9900 . ?
C13 C14 1.419(18) . ?
C13 H13A 0.9900 . ?
C13 H13B 0.9900 . ?
C14 C15 1.564(19) . ?
C14 H14 1.0000 . ?
C15 H15A 0.9800 . ?
C15 H15B 0.9800 . ?
C15 H15C 0.9800 . ?
C16 H16A 0.9800 . ?
C16 H16B 0.9800 . ?
C16 H16C 0.9800 . ?
Cl3 C41 1.729(12) . ?
Cl4 C41 1.758(11) . ?
C41 H41A 0.9900 . ?
C41 H41B 0.9900 . ?

loop_
_geom_torsion_atom_site_label_1
_geom_torsion_atom_site_label_2
_geom_torsion_atom_site_label_3
_geom_torsion_atom_site_label_4
_geom_torsion
_geom_torsion_site_symmetry_1
_geom_torsion_site_symmetry_2
_geom_torsion_site_symmetry_3
_geom_torsion_site_symmetry_4
_geom_torsion_publ_flag
N9 Cu1 O3 C7 2.8(7) . . . . ?
N9 Cu1 O3 C7 -177.2(7) 7 . . . ?
C7 N8 N9 C14 -119.8(11) . . . . ?
C7 N8 N9 C10 127.7(10) . . . . ?
C7 N8 N9 Cu1 5.3(10) . . . . ?
C6 C1 C2 C3 -1.2(14) . . . . ?
C6 C1 C2 S1 -179.6(8) . . . . ?
O2 S1 C2 C1 5.1(9) . . . . ?
O1 S1 C2 C1 -124.8(8) . . . . ?
N1 S1 C2 C1 119.8(8) . . . . ?
O2 S1 C2 C3 -173.3(8) . . . . ?
O1 S1 C2 C3 56.8(9) . . . . ?
N1 S1 C2 C3 -58.5(9) . . . . ?
C1 C2 C3 C4 1.0(14) . . . . ?
S1 C2 C3 C4 179.3(7) . . . . ?
C1 C2 C3 Cl1 -177.7(7) . . . . ?
S1 C2 C3 Cl1 0.6(12) . . . . ?
C2 C3 C4 C5 -0.7(14) . . . . ?
Cl1 C3 C4 C5 178.0(8) . . . . ?
C3 C4 C5 C6 0.7(15) . . . . ?
C2 C1 C6 C5 1.2(15) . . . . ?
C2 C1 C6 C7 179.4(9) . . . . ?
C4 C5 C6 C1 -0.9(15) . . . . ?
C4 C5 C6 C7 -179.1(9) . . . . ?
N9 N8 C7 O3 -3.8(15) . . . . ?
N9 N8 C7 C6 176.8(8) . . . . ?
Cu1 O3 C7 N8 -0.3(14) . . . . ?
Cu1 O3 C7 C6 179.2(7) . . . . ?
C1 C6 C7 N8 155.5(10) . . . . ?
C5 C6 C7 N8 -26.3(15) . . . . ?
C1 C6 C7 O3 -24.1(14) . . . . ?
C5 C6 C7 O3 154.2(10) . . . . ?
N8 N9 C10 C11 159.1(14) . . . . ?
C14 N9 C10 C11 47.5(18) . . . . ?
Cu1 N9 C10 C11 -84.5(15) . . . . ?
N8 N9 C10 C16 -70.2(13) . . . . ?
C14 N9 C10 C16 178.2(11) . . . . ?
Cu1 N9 C10 C16 46.2(12) . . . . ?
C16 C10 C11 C12 -178.8(13) . . . . ?
N9 C10 C11 C12 -53(2) . . . . ?
C10 C11 C12 C13 54(2) . . . . ?
C11 C12 C13 C14 -56(2) . . . . ?
C12 C13 C14 N9 57(2) . . . . ?
C12 C13 C14 C15 -178.7(14) . . . . ?
N8 N9 C14 C13 -160.8(13) . . . . ?
C10 N9 C14 C13 -50.6(18) . . . . ?
Cu1 N9 C14 C13 80.7(16) . . . . ?
N8 N9 C14 C15 69.6(13) . . . . ?
C10 N9 C14 C15 179.8(11) . . . . ?
Cu1 N9 C14 C15 -48.9(12) . . . . ?
